data_7720245
loop_
_publ_author_name
'Loukopoulos, Edward'
'Fabra, David'
'Melones-Herrero, Jorge'
'Matesanz, Ana I.'
'Viciana, Carmen'
'Platero-Prats, Ana E'
'S&#xe1;nchez-P&#xe9;rez, Isabel'
'Quiroga, Adoracion G.'

_publ_section_title
;
 Structural features and antibacterial activity of Ni(II)
 thiosemicarbazones in a zirconium metal-organic framework composite.
;
_journal_issue 13
_journal_name_full 'Dalton transactions (Cambridge, England : 2003)'
_journal_page_first 5130
_journal_page_last 5138
_journal_paper_doi 10.1039/d5dt03008k
_journal_volume 55
_journal_year 2026
_chemical_formula_sum 'C16 H16 N6 Ni O2 S2'
_chemical_formula_weight 447.18
_chemical_name_common CV8_250K
_space_group_crystal_system monoclinic
_space_group_IT_number 14
_space_group_name_Hall '-P 2yn'
_space_group_name_H-M_alt 'P 1 21/n 1'
_atom_sites_solution_hydrogens mixed
_audit_update_record
;
2025-07-29 deposited with the CCDC.	2026-02-18 downloaded from the CCDC.
;
_cell_angle_alpha 90
_cell_angle_beta 102.787(2)
_cell_angle_gamma 90
_cell_formula_units_Z 2
_cell_length_a 5.3593(3)
_cell_length_b 16.3702(7)
_cell_length_c 10.7142(5)
_cell_measurement_reflns_used 4711
_cell_measurement_temperature 250.(2)
_cell_measurement_theta_max 23.8461
_cell_measurement_theta_min 3.1616
_cell_volume 916.67(8)
_computing_cell_refinement 'SAINT V8.40B (Bruker AXS LLC, 2019)'
_computing_data_collection 'Bruker Instrument Service v2010.9.0.0'
_computing_data_reduction 'SAINT V8.40B (Bruker AXS LLC, 2019)'
_computing_molecular_graphics 'shelXle (C.B. Huebschle, rev 1328)'
_computing_structure_refinement 'SHELXL-2019/1 (Sheldrick, 2019)'
_computing_structure_solution 'XT, VERSION 2018/2'
_diffrn_ambient_temperature 250.(2)
_diffrn_detector_area_resol_mean 8.3333
_diffrn_measured_fraction_theta_full 0.998
_diffrn_measured_fraction_theta_max 0.998
_diffrn_measurement_device_type 'Bruker Kappa Apex II'
_diffrn_radiation_type 'Mo K\a'
_diffrn_radiation_wavelength 0.71073
_diffrn_reflns_av_R_equivalents 0.0612
_diffrn_reflns_av_unetI/netI 0.0256
_diffrn_reflns_limit_h_max 6
_diffrn_reflns_limit_h_min -6
_diffrn_reflns_limit_k_max 19
_diffrn_reflns_limit_k_min -19
_diffrn_reflns_limit_l_max 12
_diffrn_reflns_limit_l_min -12
_diffrn_reflns_number 26769
_diffrn_reflns_theta_full 25.34
_diffrn_reflns_theta_max 25.34
_diffrn_reflns_theta_min 3.90
_diffrn_source 'sealed tube'
_exptl_absorpt_coefficient_mu 1.311
_exptl_absorpt_correction_T_max 0.90
_exptl_absorpt_correction_T_min 0.83
_exptl_absorpt_correction_type multi-scan
_exptl_absorpt_process_details
;
Krause, L., Herbst-Irmer, R., Sheldrick, G. M., Stalke, D. (2015).
"Comparison of silver and molybdenum microfocus X-ray sources for
single-crystal structure determination"
J. Appl. Cryst. 48, 3-10.
doi:10.1107/S1600576714022985
;
_exptl_crystal_colour 'clear intense yellow-green'
_exptl_crystal_density_diffrn 1.620
_exptl_crystal_density_method 'not measured'
_exptl_crystal_description prism
_exptl_crystal_F_000 460
_exptl_crystal_size_max 0.290
_exptl_crystal_size_mid 0.115
_exptl_crystal_size_min 0.081
_refine_diff_density_max 0.304
_refine_diff_density_min -0.267
_refine_ls_extinction_method none
_refine_ls_goodness_of_fit_ref 1.051
_refine_ls_hydrogen_treatment mixed
_refine_ls_matrix_type full
_refine_ls_number_parameters 128
_refine_ls_number_reflns 1679
_refine_ls_number_restraints 1
_refine_ls_restrained_S_all 1.052
_refine_ls_R_factor_all 0.0427
_refine_ls_R_factor_gt 0.0291
_refine_ls_shift/su_max 0.001
_refine_ls_shift/su_mean 0.000
_refine_ls_structure_factor_coef Fsqd
_refine_ls_weighting_details 'w=1/[\s^2^(Fo^2^)+(0.0252P)^2^+0.7314P] where P=(Fo^2^+2Fc^2^)/3'
_refine_ls_weighting_scheme calc
_refine_ls_wR_factor_gt 0.0626
_refine_ls_wR_factor_ref 0.0675
_reflns_number_gt 1373
_reflns_number_total 1679
_reflns_threshold_expression 'I > 2\s(I)'
_cod_data_source_file d5dt03008k2.cif
_cod_data_source_block 03685
_cod_depositor_comments
;
The following automatic conversions were performed:

data item '_exptl_absorpt_correction_type' value 'Multi-Scan' was
changed to 'multi-scan' in accordance with the
/home/data/users/saulius/crontab/automatic-downloads/rss-feeds/RSC/lib/dictionaries/cif_core.dic
dictionary named 'cif_core.dic' version 2.4.2 last updated on
2011-04-26.

Automatic conversion script
Id: cif_fix_values 8170 2020-07-09 18:12:32Z antanas 

 Adding full bibliography for 7720245--7720246.cif.
;
_cod_database_code 7720245

loop_
_space_group_symop_operation_xyz
'x, y, z'
'-x+1/2, y+1/2, -z+1/2'
'-x, -y, -z'
'x-1/2, -y-1/2, z-1/2'

loop_
_atom_site_type_symbol
_atom_site_label
_atom_site_fract_x
_atom_site_fract_y
_atom_site_fract_z
_atom_site_U_iso_or_equiv
_atom_site_adp_type
_atom_site_calc_flag
_atom_site_refinement_flags_adp
_atom_site_refinement_flags_occupancy
_atom_site_refinement_flags_posn
_atom_site_occupancy
_atom_site_disorder_assembly
_atom_site_disorder_group
C C1 0.4158(5) 0.38372(15) 0.5822(2) 0.0299(6) Uani d . . . 1 . .
C C2 0.1161(5) 0.42651(15) 0.2765(2) 0.0311(6) Uani d . . . 1 . .
H H2 -0.011377 0.463099 0.235853 0.037000 Uiso calc U . R 1 . .
C C3 0.2390(5) 0.38127(15) 0.1888(2) 0.0296(6) Uani d . . . 1 . .
C C4 0.1249(5) 0.38984(16) 0.0590(2) 0.0358(6) Uani d . . . 1 . .
H H4 -0.025169 0.421123 0.034962 0.043000 Uiso calc U . R 1 . .
C C5 0.2266(5) 0.35360(16) -0.0351(2) 0.0390(7) Uani d . . . 1 . .
H H5 0.145201 0.359581 -0.121765 0.047000 Uiso calc U . R 1 . .
C C6 0.4491(5) 0.30849(15) -0.0006(2) 0.0329(6) Uani d . . . 1 . .
C C7 0.5660(5) 0.29916(15) 0.1275(2) 0.0323(6) Uani d . . . 1 . .
H H7 0.717230 0.268345 0.150684 0.039000 Uiso calc U . R 1 . .
C C8 0.4627(5) 0.33466(15) 0.2212(2) 0.0311(6) Uani d . . . 1 . .
H H8 0.543326 0.327474 0.307768 0.037000 Uiso calc U . R 1 . .
N N1 0.1508(4) 0.42534(12) 0.39989(19) 0.0295(5) Uani d . . . 1 . .
N N2 0.3251(4) 0.36661(12) 0.4619(2) 0.0322(5) Uani d . . . 1 . .
N N3 0.5988(4) 0.33618(14) 0.6494(2) 0.0428(6) Uani d . . . 1 . .
H H3A 0.655287 0.294777 0.612809 0.051000 Uiso calc U . R 1 . .
H H3B 0.662009 0.346532 0.729815 0.051000 Uiso calc U . R 1 . .
Ni Ni1 0.000000 0.500000 0.500000 0.02628(14) Uani d . P S 1 . .
O O1 0.5462(4) 0.27527(12) -0.09674(18) 0.0451(5) Uani d . . D 1 . .
H H1O 0.652(5) 0.2373(16) -0.068(3) 0.062(11) Uiso d . . D 1 . .
S S1 0.30780(13) 0.46476(4) 0.65873(6) 0.03754(19) Uani d . . . 1 . .

loop_
_atom_site_aniso_label
_atom_site_aniso_U_11
_atom_site_aniso_U_22
_atom_site_aniso_U_33
_atom_site_aniso_U_12
_atom_site_aniso_U_13
_atom_site_aniso_U_23
C1 0.0326(14) 0.0280(13) 0.0331(14) -0.0010(11) 0.0159(11) 0.0020(11)
C2 0.0340(14) 0.0309(14) 0.0312(14) 0.0040(11) 0.0129(11) 0.0000(11)
C3 0.0357(14) 0.0265(13) 0.0292(14) -0.0015(11) 0.0130(11) -0.0027(11)
C4 0.0399(16) 0.0353(15) 0.0334(15) 0.0097(12) 0.0108(12) 0.0031(12)
C5 0.0519(18) 0.0414(16) 0.0249(14) 0.0075(13) 0.0110(13) 0.0028(12)
C6 0.0455(17) 0.0288(13) 0.0289(14) 0.0005(12) 0.0180(12) -0.0020(11)
C7 0.0343(14) 0.0322(14) 0.0328(14) 0.0035(11) 0.0126(12) -0.0020(11)
C8 0.0338(14) 0.0340(14) 0.0270(13) -0.0007(11) 0.0102(11) -0.0034(11)
N1 0.0356(12) 0.0248(11) 0.0315(12) 0.0011(9) 0.0146(9) 0.0003(9)
N2 0.0428(13) 0.0267(11) 0.0307(12) 0.0080(10) 0.0161(10) 0.0040(9)
N3 0.0490(15) 0.0433(14) 0.0374(13) 0.0176(12) 0.0124(11) 0.0012(11)
Ni1 0.0306(3) 0.0239(2) 0.0275(3) 0.00112(19) 0.01321(19) -0.00237(19)
O1 0.0662(14) 0.0458(12) 0.0285(10) 0.0210(11) 0.0215(10) 0.0011(9)
S1 0.0412(4) 0.0380(4) 0.0330(4) 0.0076(3) 0.0072(3) -0.0094(3)

loop_
_atom_type_symbol
_atom_type_description
_atom_type_scat_dispersion_real
_atom_type_scat_dispersion_imag
_atom_type_scat_source
C C 0.0033 0.0016 'International Tables Vol C Tables 4.2.6.8 and 6.1.1.4'
H H 0.0000 0.0000 'International Tables Vol C Tables 4.2.6.8 and 6.1.1.4'
N N 0.0061 0.0033 'International Tables Vol C Tables 4.2.6.8 and 6.1.1.4'
Ni Ni 0.3393 1.1124 'International Tables Vol C Tables 4.2.6.8 and 6.1.1.4'
O O 0.0106 0.0060 'International Tables Vol C Tables 4.2.6.8 and 6.1.1.4'
S S 0.1246 0.1234 'International Tables Vol C Tables 4.2.6.8 and 6.1.1.4'

loop_
_geom_angle_atom_site_label_1
_geom_angle_atom_site_label_2
_geom_angle_atom_site_label_3
_geom_angle_site_symmetry_1
_geom_angle_site_symmetry_3
_geom_angle
_geom_angle_publ_flag
N2 C1 N3 . . 118.5(2) ?
N2 C1 S1 . . 123.0(2) ?
N3 C1 S1 . . 118.5(2) ?
N1 C2 C3 . . 131.7(2) ?
C4 C3 C8 . . 117.6(2) ?
C4 C3 C2 . . 115.4(2) ?
C8 C3 C2 . . 126.9(2) ?
C5 C4 C3 . . 121.8(2) ?
C4 C5 C6 . . 119.4(2) ?
O1 C6 C5 . . 117.5(2) ?
O1 C6 C7 . . 122.6(2) ?
C5 C6 C7 . . 119.9(2) ?
C8 C7 C6 . . 120.6(2) ?
C7 C8 C3 . . 120.7(2) ?
C2 N1 N2 . . 115.2(2) ?
C2 N1 Ni1 . . 125.35(17) ?
N2 N1 Ni1 . . 119.40(15) ?
C1 N2 N1 . . 112.6(2) ?
N1 Ni1 N1 3_566 . 180.00(10) ?
N1 Ni1 S1 3_566 . 94.16(6) ?
N1 Ni1 S1 . . 85.84(7) ?
N1 Ni1 S1 3_566 3_566 85.84(7) ?
N1 Ni1 S1 . 3_566 94.16(6) ?
S1 Ni1 S1 . 3_566 180.000000 ?
C1 S1 Ni1 . . 96.25(9) ?

loop_
_geom_bond_atom_site_label_1
_geom_bond_atom_site_label_2
_geom_bond_site_symmetry_2
_geom_bond_distance
_geom_bond_publ_flag
C1 N2 . 1.303(3) ?
C1 N3 . 1.332(3) ?
C1 S1 . 1.725(2) ?
C2 N1 . 1.293(3) ?
C2 C3 . 1.463(3) ?
C3 C4 . 1.397(3) ?
C3 C8 . 1.399(3) ?
C4 C5 . 1.381(3) ?
C5 C6 . 1.382(4) ?
C6 O1 . 1.366(3) ?
C6 C7 . 1.385(4) ?
C7 C8 . 1.378(3) ?
N1 N2 . 1.401(3) ?
N1 Ni1 . 1.9187(19) ?
Ni1 S1 . 2.1689(7) ?
Ni1 S1 3_566 2.1689(7) ?

loop_
_geom_hbond_atom_site_label_D
_geom_hbond_atom_site_label_H
_geom_hbond_atom_site_label_A
_geom_hbond_site_symmetry_A
_geom_hbond_distance_DH
_geom_hbond_distance_HA
_geom_hbond_distance_DA
_geom_hbond_angle_DHA
_geom_hbond_publ_flag
C2 H2 S1 3_566 0.940000 2.450000 3.083(2) 124.900000 ?
C7 H7 N3 4_665 0.940000 2.670000 3.581(3) 163.600000 ?
N3 H3B O1 1_556 0.870000 2.390000 2.969(3) 124.400000 ?
O1 H1O N1 4_665 0.853(18) 2.68(3) 3.333(3) 134.(3) ?
O1 H1O N2 4_665 0.853(18) 1.93(2) 2.758(3) 164.(3) ?

loop_
_geom_torsion_atom_site_label_1
_geom_torsion_atom_site_label_2
_geom_torsion_atom_site_label_3
_geom_torsion_atom_site_label_4
_geom_torsion_site_symmetry_1
_geom_torsion_site_symmetry_2
_geom_torsion_site_symmetry_3
_geom_torsion_site_symmetry_4
_geom_torsion
_geom_torsion_publ_flag
N1 C2 C3 C4 . . . . 170.9(3) ?
N1 C2 C3 C8 . . . . -12.6(4) ?
C8 C3 C4 C5 . . . . 0.3(4) ?
C2 C3 C4 C5 . . . . 177.1(2) ?
C3 C4 C5 C6 . . . . -0.9(4) ?
C4 C5 C6 O1 . . . . -178.5(2) ?
C4 C5 C6 C7 . . . . 0.8(4) ?
O1 C6 C7 C8 . . . . 179.2(2) ?
C5 C6 C7 C8 . . . . -0.1(4) ?
C6 C7 C8 C3 . . . . -0.5(4) ?
C4 C3 C8 C7 . . . . 0.4(4) ?
C2 C3 C8 C7 . . . . -176.0(2) ?
C3 C2 N1 N2 . . . . -4.9(4) ?
C3 C2 N1 Ni1 . . . . 171.4(2) ?
N3 C1 N2 N1 . . . . -174.7(2) ?
S1 C1 N2 N1 . . . . 5.8(3) ?
C2 N1 N2 C1 . . . . 159.3(2) ?
Ni1 N1 N2 C1 . . . . -17.3(3) ?
N2 C1 S1 Ni1 . . . . 5.6(2) ?
N3 C1 S1 Ni1 . . . . -173.89(19) ?
